data_4130719
loop_
_publ_author_name
'Arrechea, Pedro Luis'
'Buchwald, Stephen L.'

_publ_section_title
;
 Biaryl Phosphine Based Pd(II) Amido Complexes: The Effect of Ligand
 Structure on Reductive Elimination.
;
_journal_issue 38
_journal_name_full 'Journal of the American Chemical Society'
_journal_page_first 12486
_journal_page_last 12493
_journal_paper_doi 10.1021/jacs.6b05990
_journal_volume 138
_journal_year 2016
_chemical_formula_sum 'C53.92 H70.81 Cl5.04 N O3 P Pd'
_chemical_formula_weight 1096.98
_space_group_IT_number 14
_space_group_name_Hall '-P 2ybc'
_space_group_name_H-M_alt 'P 1 21/c 1'
_symmetry_cell_setting monoclinic
_symmetry_space_group_name_H-M 'P 1 21/c 1'
_atom_sites_solution_hydrogens geom
_atom_sites_solution_primary direct
_atom_sites_solution_secondary difmap
_audit_creation_method SHELXL-97
_cell_angle_alpha 90.00
_cell_angle_beta 98.4040(10)
_cell_angle_gamma 90.00
_cell_formula_units_Z 4
_cell_length_a 10.6412(4)
_cell_length_b 21.1090(7)
_cell_length_c 24.0776(8)
_cell_measurement_reflns_used 9726
_cell_measurement_temperature 100(2)
_cell_measurement_theta_max 31.62
_cell_measurement_theta_min 2.58
_cell_volume 5350.4(3)
_computing_cell_refinement 'SAINT 7.46A (Bruker-AXS, 2011)'
_computing_data_collection 'APEX2 v2011.4.0 (Bruker-AXS, 2011)'
_computing_data_reduction 'SAINT 7.46A (Bruker-AXS, 2011)'
_computing_molecular_graphics 'Bruker SHELXTL'
_computing_publication_material 'Bruker SHELXTL'
_computing_structure_refinement 'SHELXL-97 (Sheldrick, 2008)'
_computing_structure_solution 'SHELXS-97 (Sheldrick, 2008)'
_diffrn_ambient_temperature 100(2)
_diffrn_detector_area_resol_mean 8.3
_diffrn_measured_fraction_theta_full 1.000
_diffrn_measured_fraction_theta_max 1.000
_diffrn_measurement_device_type 'Bruker Smart APEX2 CCD'
_diffrn_measurement_method '\f and \w scans'
_diffrn_radiation_monochromator 'Incoatech I\mS multilayer optics'
_diffrn_radiation_source 'I\mS micro-focus sealed tube'
_diffrn_radiation_type MoK\a
_diffrn_radiation_wavelength 0.71073
_diffrn_reflns_av_R_equivalents 0.0391
_diffrn_reflns_av_sigmaI/netI 0.0173
_diffrn_reflns_limit_h_max 15
_diffrn_reflns_limit_h_min -15
_diffrn_reflns_limit_k_max 31
_diffrn_reflns_limit_k_min -31
_diffrn_reflns_limit_l_max 35
_diffrn_reflns_limit_l_min -35
_diffrn_reflns_number 254548
_diffrn_reflns_theta_full 31.51
_diffrn_reflns_theta_max 31.51
_diffrn_reflns_theta_min 1.29
_exptl_absorpt_coefficient_mu 0.670
_exptl_absorpt_correction_T_max 0.9802
_exptl_absorpt_correction_T_min 0.8293
_exptl_absorpt_correction_type multi-scan
_exptl_absorpt_process_details 'SADABS (Sheldrick, 2009)'
_exptl_crystal_colour orange
_exptl_crystal_density_diffrn 1.362
_exptl_crystal_density_method 'not measured'
_exptl_crystal_description plate
_exptl_crystal_F_000 2288
_exptl_crystal_size_max 0.29
_exptl_crystal_size_mid 0.12
_exptl_crystal_size_min 0.03
_refine_diff_density_max 2.107
_refine_diff_density_min -1.082
_refine_diff_density_rms 0.077
_refine_ls_extinction_method none
_refine_ls_goodness_of_fit_ref 1.089
_refine_ls_hydrogen_treatment constr
_refine_ls_matrix_type full
_refine_ls_number_parameters 938
_refine_ls_number_reflns 17809
_refine_ls_number_restraints 1659
_refine_ls_restrained_S_all 1.072
_refine_ls_R_factor_all 0.0423
_refine_ls_R_factor_gt 0.0357
_refine_ls_shift/su_max 0.005
_refine_ls_shift/su_mean 0.000
_refine_ls_structure_factor_coef Fsqd
_refine_ls_weighting_details 'calc w=1/[\s^2^(Fo^2^)+(0.0380P)^2^+6.2852P] where P=(Fo^2^+2Fc^2^)/3'
_refine_ls_weighting_scheme calc
_refine_ls_wR_factor_gt 0.0918
_refine_ls_wR_factor_ref 0.0955
_reflns_number_gt 15714
_reflns_number_total 17809
_reflns_threshold_expression >2sigma(I)
_cod_data_source_file ja6b05990_si_001.cif
_cod_data_source_block x12194
_cod_depositor_comments
;
The following automatic conversions were performed:

data item '_symmetry_cell_setting' value 'Monoclinic' was changed to
'monoclinic' in accordance with the
/home/saulius/struct/COD-crude-data/automatic-downloads/DataCite-retrospective/ACS/depositions/lib/dictionaries/cif_core.dic
dictionary named 'cif_core.dic' version 2.4.2 last updated on
2011-04-26.

Automatic conversion script
Id: cif_fix_values 6909 2019-04-08 15:41:33Z antanas 
;
_cod_original_sg_symbol_H-M P2(1)/c
_cod_database_code 4130719

loop_
_symmetry_equiv_pos_as_xyz
'x, y, z'
'-x, y+1/2, -z+1/2'
'-x, -y, -z'
'x, -y-1/2, z-1/2'

loop_
_atom_site_label
_atom_site_type_symbol
_atom_site_fract_x
_atom_site_fract_y
_atom_site_fract_z
_atom_site_U_iso_or_equiv
_atom_site_adp_type
_atom_site_occupancy
_atom_site_symmetry_multiplicity
_atom_site_calc_flag
_atom_site_refinement_flags
_atom_site_disorder_assembly
_atom_site_disorder_group
P1 P 0.05599(4) 0.609272(19) 0.732464(17) 0.01531(7) Uani 1 1 d . B .
C1 C 0.16791(15) 0.57801(8) 0.68767(7) 0.0191(3) Uani 1 1 d . . .
H1 H 0.1780 0.5317 0.6957 0.023 Uiso 1 1 calc R . .
C2 C 0.10726(18) 0.58490(10) 0.62615(8) 0.0276(4) Uani 1 1 d . . .
H2A H 0.0243 0.5628 0.6204 0.033 Uiso 1 1 calc R . .
H2B H 0.0919 0.6303 0.6173 0.033 Uiso 1 1 calc R . .
C3 C 0.1930(2) 0.55708(13) 0.58648(9) 0.0386(5) Uani 1 1 d . . .
H3A H 0.1540 0.5644 0.5471 0.046 Uiso 1 1 calc R . .
H3B H 0.2012 0.5108 0.5926 0.046 Uiso 1 1 calc R . .
C4 C 0.3250(2) 0.58764(13) 0.59664(10) 0.0421(5) Uani 1 1 d . . .
H4A H 0.3800 0.5677 0.5718 0.051 Uiso 1 1 calc R . .
H4B H 0.3177 0.6333 0.5873 0.051 Uiso 1 1 calc R . .
C5 C 0.38515(18) 0.57986(10) 0.65748(9) 0.0297(4) Uani 1 1 d . . .
H5A H 0.4687 0.6013 0.6633 0.036 Uiso 1 1 calc R . .
H5B H 0.3994 0.5343 0.6658 0.036 Uiso 1 1 calc R . .
C6 C 0.30102(16) 0.60768(8) 0.69788(8) 0.0230(3) Uani 1 1 d . . .
H6A H 0.2941 0.6541 0.6924 0.028 Uiso 1 1 calc R . .
H6B H 0.3404 0.5996 0.7371 0.028 Uiso 1 1 calc R . .
C7 C 0.14229(15) 0.60901(7) 0.80474(7) 0.0172(3) Uani 1 1 d . . .
H7 H 0.2169 0.6379 0.8048 0.021 Uiso 1 1 calc R . .
C8 C 0.19530(17) 0.54484(8) 0.82737(7) 0.0209(3) Uani 1 1 d . . .
H8A H 0.1243 0.5150 0.8291 0.025 Uiso 1 1 calc R . .
H8B H 0.2504 0.5270 0.8015 0.025 Uiso 1 1 calc R . .
C9 C 0.27210(17) 0.55239(9) 0.88611(7) 0.0241(3) Uani 1 1 d . . .
H9A H 0.3011 0.5102 0.9008 0.029 Uiso 1 1 calc R . .
H9B H 0.3482 0.5786 0.8836 0.029 Uiso 1 1 calc R . .
C10 C 0.19321(19) 0.58348(10) 0.92665(8) 0.0274(4) Uani 1 1 d . . .
H10A H 0.2473 0.5907 0.9632 0.033 Uiso 1 1 calc R . .
H10B H 0.1233 0.5547 0.9330 0.033 Uiso 1 1 calc R . .
C11 C 0.13751(18) 0.64654(9) 0.90382(7) 0.0252(3) Uani 1 1 d . . .
H11A H 0.2072 0.6770 0.9014 0.030 Uiso 1 1 calc R . .
H11B H 0.0825 0.6641 0.9298 0.030 Uiso 1 1 calc R . .
C12 C 0.05955(16) 0.63778(8) 0.84549(7) 0.0217(3) Uani 1 1 d . . .
H12A H 0.0261 0.6793 0.8310 0.026 Uiso 1 1 calc R . .
H12B H -0.0135 0.6095 0.8483 0.026 Uiso 1 1 calc R . .
C21 C -0.06384(15) 0.54725(7) 0.72914(7) 0.0169(3) Uani 1 1 d . . .
C22 C -0.03302(16) 0.48268(8) 0.73756(7) 0.0194(3) Uani 1 1 d . . .
H22 H 0.0536 0.4701 0.7442 0.023 Uiso 1 1 calc R . .
C23 C -0.12741(17) 0.43737(8) 0.73633(8) 0.0230(3) Uani 1 1 d . . .
H23 H -0.1057 0.3940 0.7424 0.028 Uiso 1 1 calc R . .
C24 C -0.25433(18) 0.45571(9) 0.72607(9) 0.0277(4) Uani 1 1 d . . .
H24 H -0.3196 0.4249 0.7256 0.033 Uiso 1 1 calc R . .
C25 C -0.28529(17) 0.51905(9) 0.71659(9) 0.0279(4) Uani 1 1 d . . .
H25 H -0.3721 0.5312 0.7095 0.033 Uiso 1 1 calc R . .
C26 C -0.19084(15) 0.56539(8) 0.71736(7) 0.0186(3) Uani 1 1 d . . .
C31 C -0.23620(15) 0.63107(7) 0.70062(7) 0.0176(3) Uani 1 1 d . A .
C32 C -0.27025(16) 0.64302(8) 0.64223(7) 0.0201(3) Uani 1 1 d DU A .
C33 C -0.35376(16) 0.69136(8) 0.62272(7) 0.0208(3) Uani 1 1 d U . .
H33 H -0.3744 0.6993 0.5836 0.025 Uiso 1 1 calc R . .
C34 C -0.40648(15) 0.72777(8) 0.66128(7) 0.0200(3) Uani 1 1 d U . .
H34 H -0.4635 0.7609 0.6480 0.024 Uiso 1 1 calc R . .
C35 C -0.37875(15) 0.71738(8) 0.71851(7) 0.0185(3) Uani 1 1 d U . .
H35 H -0.4165 0.7430 0.7440 0.022 Uiso 1 1 calc R . .
C36 C -0.29472(15) 0.66892(7) 0.73847(7) 0.0173(3) Uani 1 1 d DU . .
O1 O -0.21593(14) 0.60334(7) 0.60788(6) 0.0299(3) Uani 1 1 d DU . .
C37 C -0.2525(5) 0.6135(3) 0.5441(2) 0.0247(10) Uani 0.376(3) 1 d PDU A 1
H37 H -0.2631 0.6598 0.5360 0.030 Uiso 0.376(3) 1 calc PR A 1
C38 C -0.3764(6) 0.5796(4) 0.5252(3) 0.0468(17) Uani 0.376(3) 1 d PDU A 1
H38A H -0.4431 0.5978 0.5444 0.070 Uiso 0.376(3) 1 calc PR A 1
H38B H -0.3666 0.5345 0.5344 0.070 Uiso 0.376(3) 1 calc PR A 1
H38C H -0.3998 0.5847 0.4845 0.070 Uiso 0.376(3) 1 calc PR A 1
C39 C -0.1449(6) 0.5878(4) 0.5162(3) 0.0353(14) Uani 0.376(3) 1 d PDU A 1
H39A H -0.0667 0.6111 0.5297 0.053 Uiso 0.376(3) 1 calc PR A 1
H39B H -0.1655 0.5929 0.4754 0.053 Uiso 0.376(3) 1 calc PR A 1
H39C H -0.1326 0.5428 0.5253 0.053 Uiso 0.376(3) 1 calc PR A 1
C37A C -0.2785(14) 0.5868(5) 0.5542(3) 0.0341(19) Uani 0.371(19) 1 d PDU A 2
H37A H -0.3716 0.5952 0.5518 0.041 Uiso 0.371(19) 1 calc PR A 2
C38A C -0.256(3) 0.5172(5) 0.5458(5) 0.084(5) Uani 0.371(19) 1 d PDU A 2
H38D H -0.2938 0.4927 0.5736 0.126 Uiso 0.371(19) 1 calc PR A 2
H38E H -0.1642 0.5090 0.5504 0.126 Uiso 0.371(19) 1 calc PR A 2
H38F H -0.2945 0.5047 0.5079 0.126 Uiso 0.371(19) 1 calc PR A 2
C39A C -0.2224(12) 0.6283(6) 0.5127(5) 0.046(2) Uani 0.371(19) 1 d PDU A 2
H39D H -0.2409 0.6728 0.5196 0.069 Uiso 0.371(19) 1 calc PR A 2
H39E H -0.2598 0.6168 0.4744 0.069 Uiso 0.371(19) 1 calc PR A 2
H39F H -0.1302 0.6220 0.5172 0.069 Uiso 0.371(19) 1 calc PR A 2
C37B C -0.291(2) 0.5888(9) 0.5544(5) 0.043(3) Uani 0.253(19) 1 d PDU A 3
H37B H -0.3709 0.6145 0.5475 0.051 Uiso 0.253(19) 1 calc PR A 3
C38B C -0.318(3) 0.5184(9) 0.5542(10) 0.083(6) Uani 0.253(19) 1 d PDU A 3
H38G H -0.3748 0.5089 0.5816 0.125 Uiso 0.253(19) 1 calc PR A 3
H38H H -0.2379 0.4953 0.5641 0.125 Uiso 0.253(19) 1 calc PR A 3
H38I H -0.3581 0.5055 0.5166 0.125 Uiso 0.253(19) 1 calc PR A 3
C39B C -0.201(2) 0.6038(15) 0.5130(6) 0.059(5) Uani 0.253(19) 1 d PDU A 3
H39G H -0.1847 0.6495 0.5134 0.088 Uiso 0.253(19) 1 calc PR A 3
H39H H -0.2401 0.5909 0.4753 0.088 Uiso 0.253(19) 1 calc PR A 3
H39I H -0.1215 0.5809 0.5236 0.088 Uiso 0.253(19) 1 calc PR A 3
O2 O -0.26572(12) 0.65282(6) 0.79349(5) 0.0218(2) Uani 1 1 d D . .
C40 C -0.32725(17) 0.68730(9) 0.83446(7) 0.0225(3) Uani 1 1 d D . .
H40 H -0.3310 0.7334 0.8249 0.027 Uiso 1 1 calc R . .
C41 C -0.2437(2) 0.67747(12) 0.89017(8) 0.0339(4) Uani 1 1 d D . .
H41A H -0.1596 0.6956 0.8886 0.051 Uiso 1 1 calc R . .
H41B H -0.2353 0.6320 0.8982 0.051 Uiso 1 1 calc R . .
H41C H -0.2820 0.6984 0.9199 0.051 Uiso 1 1 calc R . .
C42 C -0.46087(18) 0.66201(10) 0.83480(9) 0.0294(4) Uani 1 1 d D . .
H42A H -0.5120 0.6698 0.7982 0.044 Uiso 1 1 calc R . .
H42B H -0.4996 0.6835 0.8641 0.044 Uiso 1 1 calc R . .
H42C H -0.4571 0.6164 0.8423 0.044 Uiso 1 1 calc R . .
N1 N -0.13085(13) 0.78900(6) 0.68628(6) 0.0169(2) Uani 1 1 d . B .
C71 C -0.12049(15) 0.81387(8) 0.63385(7) 0.0185(3) Uani 1 1 d . . .
C72 C -0.10702(17) 0.87909(8) 0.62309(8) 0.0235(3) Uani 1 1 d . . .
H72 H -0.1067 0.9086 0.6529 0.028 Uiso 1 1 calc R . .
C73 C -0.0942(2) 0.90086(9) 0.56978(9) 0.0297(4) Uani 1 1 d . . .
H73 H -0.0862 0.9451 0.5638 0.036 Uiso 1 1 calc R . .
C74 C -0.0929(2) 0.85920(10) 0.52484(9) 0.0315(4) Uani 1 1 d . . .
H74 H -0.0859 0.8746 0.4883 0.038 Uiso 1 1 calc R . .
C75 C -0.1020(2) 0.79460(10) 0.53498(8) 0.0285(4) Uani 1 1 d . . .
H75 H -0.0993 0.7654 0.5052 0.034 Uiso 1 1 calc R . .
C76 C -0.11495(17) 0.77230(8) 0.58830(7) 0.0220(3) Uani 1 1 d . . .
H76 H -0.1202 0.7279 0.5942 0.026 Uiso 1 1 calc R . .
C61 C -0.17523(15) 0.82585(7) 0.72717(7) 0.0180(3) Uani 1 1 d . . .
C62 C -0.27140(16) 0.87216(8) 0.71496(8) 0.0219(3) Uani 1 1 d . . .
H62 H -0.3027 0.8818 0.6769 0.026 Uiso 1 1 calc R . .
C63 C -0.32105(18) 0.90390(9) 0.75752(9) 0.0280(4) Uani 1 1 d . . .
H63 H -0.3861 0.9345 0.7481 0.034 Uiso 1 1 calc R . .
C64 C -0.2770(2) 0.89148(10) 0.81357(9) 0.0329(4) Uani 1 1 d . . .
H64 H -0.3105 0.9135 0.8425 0.040 Uiso 1 1 calc R . .
C65 C -0.1825(2) 0.84594(10) 0.82643(9) 0.0321(4) Uani 1 1 d . . .
H65 H -0.1517 0.8367 0.8646 0.039 Uiso 1 1 calc R . .
C66 C -0.13251(18) 0.81392(9) 0.78423(8) 0.0244(3) Uani 1 1 d . . .
H66 H -0.0679 0.7832 0.7942 0.029 Uiso 1 1 calc R . .
Pd1 Pd -0.045263(11) 0.701607(5) 0.708136(5) 0.01453(3) Uani 1 1 d D . .
C51 C 0.1229(7) 0.7455(6) 0.7122(2) 0.0165(9) Uani 0.641(4) 1 d PDU B 1
C52 C 0.2005(6) 0.7600(5) 0.7626(2) 0.0175(9) Uani 0.641(4) 1 d PDU B 1
H52 H 0.1755 0.7480 0.7973 0.021 Uiso 0.641(4) 1 calc PR B 1
C53 C 0.3151(7) 0.7923(5) 0.7618(2) 0.0193(9) Uani 0.641(4) 1 d PDU B 1
H53 H 0.3679 0.8011 0.7962 0.023 Uiso 0.641(4) 1 calc PR B 1
C54 C 0.3527(7) 0.8115(5) 0.71214(19) 0.0177(8) Uani 0.641(4) 1 d PDU B 1
H54 H 0.4303 0.8337 0.7122 0.021 Uiso 0.641(4) 1 calc PR B 1
C55 C 0.2753(5) 0.7979(4) 0.66178(15) 0.0175(6) Uani 0.641(4) 1 d PDU B 1
C56 C 0.1617(7) 0.7640(6) 0.6614(2) 0.0163(9) Uani 0.641(4) 1 d PDU B 1
H56 H 0.1111 0.7537 0.6268 0.020 Uiso 0.641(4) 1 calc PR B 1
O3 O 0.3188(8) 0.8189(6) 0.61378(18) 0.0234(9) Uani 0.641(4) 1 d PDU B 1
C57 C 0.2364(8) 0.8108(5) 0.56205(19) 0.0321(10) Uani 0.641(4) 1 d PDU B 1
H57A H 0.2281 0.7656 0.5531 0.048 Uiso 0.641(4) 1 calc PR B 1
H57B H 0.2718 0.8329 0.5321 0.048 Uiso 0.641(4) 1 calc PR B 1
H57C H 0.1526 0.8284 0.5654 0.048 Uiso 0.641(4) 1 calc PR B 1
C51A C 0.124(2) 0.7459(19) 0.7190(7) 0.021(3) Uani 0.234(5) 1 d PDU B 2
C52A C 0.1964(17) 0.7576(14) 0.7709(6) 0.020(3) Uani 0.234(5) 1 d PDU B 2
H52A H 0.1684 0.7439 0.8046 0.024 Uiso 0.234(5) 1 calc PR B 2
C53A C 0.3117(17) 0.7902(14) 0.7726(6) 0.016(2) Uani 0.234(5) 1 d PDU B 2
H53A H 0.3618 0.7979 0.8079 0.019 Uiso 0.234(5) 1 calc PR B 2
C54A C 0.3542(18) 0.8111(14) 0.7249(5) 0.018(2) Uani 0.234(5) 1 d PDU B 2
H54A H 0.4319 0.8339 0.7274 0.021 Uiso 0.234(5) 1 calc PR B 2
C55A C 0.2836(17) 0.7989(13) 0.6729(5) 0.0175(6) Uani 0.234(5) 1 d PDU B 2
C56A C 0.167(2) 0.7672(18) 0.6700(6) 0.021(3) Uani 0.234(5) 1 d PDU B 2
H56A H 0.1164 0.7603 0.6345 0.025 Uiso 0.234(5) 1 calc PR B 2
O3A O 0.327(2) 0.8217(16) 0.6256(5) 0.024(2) Uani 0.234(5) 1 d PDU B 2
C57A C 0.247(3) 0.8162(16) 0.5732(6) 0.0321(10) Uani 0.234(5) 1 d PDU B 2
H57D H 0.2423 0.7717 0.5616 0.048 Uiso 0.234(5) 1 calc PR B 2
H57E H 0.2825 0.8414 0.5450 0.048 Uiso 0.234(5) 1 calc PR B 2
H57F H 0.1622 0.8317 0.5770 0.048 Uiso 0.234(5) 1 calc PR B 2
C51B C 0.1226(19) 0.7468(17) 0.7247(7) 0.021(3) Uani 0.125(3) 1 d PDU B 3
C52B C 0.1877(14) 0.7682(11) 0.6819(6) 0.020(2) Uani 0.125(3) 1 d PDU B 3
H52B H 0.1531 0.7612 0.6438 0.024 Uiso 0.125(3) 1 calc PR B 3
C53B C 0.3038(11) 0.7998(6) 0.6952(5) 0.0160(19) Uani 0.125(3) 1 d PDU B 3
H53B H 0.3463 0.8146 0.6656 0.019 Uiso 0.125(3) 1 calc PR B 3
C54B C 0.3580(11) 0.8100(7) 0.7498(5) 0.017(2) Uani 0.125(3) 1 d PDU B 3
H54B H 0.4383 0.8303 0.7581 0.021 Uiso 0.125(3) 1 calc PR B 3
C55B C 0.2931(11) 0.7902(7) 0.7926(4) 0.018(2) Uani 0.125(3) 1 d PDU B 3
C56B C 0.1756(15) 0.7586(12) 0.7803(6) 0.018(3) Uani 0.125(3) 1 d PDU B 3
H56B H 0.1322 0.7452 0.8101 0.021 Uiso 0.125(3) 1 calc PR B 3
O3B O 0.3432(8) 0.8005(5) 0.8479(4) 0.024(2) Uani 0.125(3) 1 d PDU B 3
C57B C 0.4595(12) 0.8337(8) 0.8598(8) 0.038(4) Uani 0.125(3) 1 d PDU B 3
H57G H 0.5087 0.8279 0.8287 0.057 Uiso 0.125(3) 1 calc PR B 3
H57H H 0.5081 0.8173 0.8945 0.057 Uiso 0.125(3) 1 calc PR B 3
H57I H 0.4425 0.8789 0.8642 0.057 Uiso 0.125(3) 1 calc PR B 3
C1S C 0.5696(2) 0.65024(12) 1.03873(10) 0.0395(5) Uani 1 1 d DU . .
H1S1 H 0.6604 0.6565 1.0538 0.047 Uiso 1 1 calc R . .
H1S2 H 0.5215 0.6472 1.0708 0.047 Uiso 1 1 calc R . .
Cl1S Cl 0.51307(7) 0.71639(3) 0.99563(3) 0.04795(14) Uani 1 1 d DU . .
Cl2S Cl 0.55151(7) 0.57975(3) 0.99973(3) 0.04863(15) Uani 1 1 d DU . .
C2S C -0.7412(3) 0.97854(14) 0.63672(11) 0.0456(6) Uani 1 1 d DU . .
H2S1 H -0.7678 1.0113 0.6620 0.055 Uiso 1 1 calc R . .
H2S2 H -0.7746 0.9372 0.6474 0.055 Uiso 1 1 calc R . .
Cl3S Cl -0.80578(8) 0.99641(4) 0.56687(3) 0.05313(16) Uani 1 1 d DU . .
Cl4S Cl -0.57411(7) 0.97530(4) 0.64514(4) 0.05743(18) Uani 1 1 d DU . .
C3S C 0.1760(8) 0.8525(5) 0.8998(3) 0.0591(18) Uani 0.357(3) 1 d PDU C 1
H3S1 H 0.1554 0.8978 0.8931 0.071 Uiso 0.357(3) 1 calc PR C 1
H3S2 H 0.1452 0.8289 0.8649 0.071 Uiso 0.357(3) 1 calc PR C 1
Cl5S Cl 0.0990(7) 0.8249(4) 0.9534(2) 0.0823(18) Uani 0.357(3) 1 d PDU C 1
Cl6S Cl 0.3420(4) 0.84359(19) 0.91591(17) 0.0824(11) Uani 0.357(3) 1 d PDU C 1
C3T C 0.1117(16) 0.8721(5) 0.8958(7) 0.042(3) Uani 0.162(3) 1 d PDU D 2
H3T1 H 0.0831 0.8611 0.8560 0.050 Uiso 0.162(3) 1 calc PR D 2
H3T2 H 0.2028 0.8835 0.8999 0.050 Uiso 0.162(3) 1 calc PR D 2
Cl5T Cl 0.0926(12) 0.8070(4) 0.9376(4) 0.061(2) Uani 0.162(3) 1 d PDU D 2
Cl6T Cl 0.0243(5) 0.9371(2) 0.9146(2) 0.0559(14) Uani 0.162(3) 1 d PDU D 2
C1X C 0.4976(12) 0.9286(7) 0.9210(6) 0.056(3) Uani 0.214(4) 1 d PDU E 4
H1X1 H 0.5832 0.9284 0.9105 0.085 Uiso 0.214(4) 1 calc PR E 4
H1X2 H 0.5022 0.9422 0.9602 0.085 Uiso 0.214(4) 1 calc PR E 4
H1X3 H 0.4437 0.9580 0.8967 0.085 Uiso 0.214(4) 1 calc PR E 4
C2X C 0.4456(16) 0.8672(9) 0.9149(14) 0.074(4) Uani 0.214(4) 1 d PDU E 4
H2X1 H 0.4853 0.8416 0.9472 0.089 Uiso 0.214(4) 1 calc PR E 4
H2X2 H 0.4719 0.8483 0.8807 0.089 Uiso 0.214(4) 1 calc PR E 4
C3X C 0.3121(13) 0.8601(9) 0.9109(12) 0.070(3) Uani 0.214(4) 1 d PDU E 4
H3X1 H 0.2962 0.8219 0.9326 0.084 Uiso 0.214(4) 1 calc PR E 4
H3X2 H 0.2789 0.8512 0.8711 0.084 Uiso 0.214(4) 1 calc PR E 4
C4X C 0.2358(11) 0.9109(6) 0.9291(5) 0.051(2) Uani 0.214(4) 1 d PDU E 4
H4X1 H 0.2491 0.9499 0.9079 0.062 Uiso 0.214(4) 1 calc PR E 4
H4X2 H 0.2638 0.9195 0.9694 0.062 Uiso 0.214(4) 1 calc PR E 4
C5X C 0.0993(12) 0.8947(9) 0.9203(6) 0.062(3) Uani 0.214(4) 1 d PDU E 4
H5X1 H 0.0489 0.9333 0.9220 0.093 Uiso 0.214(4) 1 calc PR E 4
H5X2 H 0.0815 0.8653 0.9497 0.093 Uiso 0.214(4) 1 calc PR E 4
H5X3 H 0.0769 0.8746 0.8835 0.093 Uiso 0.214(4) 1 calc PR E 4
C1Y C 0.531(2) 0.8305(14) 0.9144(13) 0.083(6) Uani 0.147(5) 1 d PDU F 5
H1Y1 H 0.6210 0.8424 0.9204 0.125 Uiso 0.147(5) 1 calc PR F 5
H1Y2 H 0.5095 0.8117 0.8770 0.125 Uiso 0.147(5) 1 calc PR F 5
H1Y3 H 0.5150 0.7996 0.9429 0.125 Uiso 0.147(5) 1 calc PR F 5
C2Y C 0.455(2) 0.8852(12) 0.9185(17) 0.071(4) Uani 0.147(5) 1 d PDU F 5
H2Y1 H 0.5130 0.9188 0.9358 0.086 Uiso 0.147(5) 1 calc PR F 5
H2Y2 H 0.4244 0.8991 0.8796 0.086 Uiso 0.147(5) 1 calc PR F 5
C3Y C 0.3508(19) 0.8848(11) 0.9469(12) 0.076(4) Uani 0.147(5) 1 d PDU F 5
H3Y1 H 0.3851 0.8999 0.9851 0.092 Uiso 0.147(5) 1 calc PR F 5
H3Y2 H 0.2969 0.9197 0.9295 0.092 Uiso 0.147(5) 1 calc PR F 5
C4Y C 0.2660(17) 0.8387(11) 0.9560(10) 0.054(3) Uani 0.147(5) 1 d PDU F 5
H4Y1 H 0.2795 0.8319 0.9971 0.065 Uiso 0.147(5) 1 calc PR F 5
H4Y2 H 0.2971 0.7997 0.9395 0.065 Uiso 0.147(5) 1 calc PR F 5
C5Y C 0.1344(19) 0.8375(19) 0.9405(14) 0.063(5) Uani 0.147(5) 1 d PDU F 5
H5Y1 H 0.0945 0.8195 0.9711 0.094 Uiso 0.147(5) 1 calc PR F 5
H5Y2 H 0.1131 0.8115 0.9067 0.094 Uiso 0.147(5) 1 calc PR F 5
H5Y3 H 0.1033 0.8808 0.9328 0.094 Uiso 0.147(5) 1 calc PR F 5
C1Z C 0.4816(18) 0.8549(11) 0.9121(9) 0.038(4) Uani 0.120(6) 1 d PDU G 6
H1Z1 H 0.5124 0.8392 0.8782 0.057 Uiso 0.120(6) 1 calc PR G 6
H1Z2 H 0.5506 0.8531 0.9439 0.057 Uiso 0.120(6) 1 calc PR G 6
H1Z3 H 0.4527 0.8987 0.9062 0.057 Uiso 0.120(6) 1 calc PR G 6
C2Z C 0.378(3) 0.8163(15) 0.9239(15) 0.071(4) Uani 0.120(6) 1 d PDU G 6
H2Z1 H 0.4131 0.7743 0.9362 0.085 Uiso 0.120(6) 1 calc PR G 6
H2Z2 H 0.3204 0.8099 0.8883 0.085 Uiso 0.120(6) 1 calc PR G 6
C3Z C 0.304(2) 0.8387(16) 0.9651(11) 0.065(4) Uani 0.120(6) 1 d PDU G 6
H3Z1 H 0.3513 0.8285 1.0025 0.078 Uiso 0.120(6) 1 calc PR G 6
H3Z2 H 0.3002 0.8854 0.9621 0.078 Uiso 0.120(6) 1 calc PR G 6
C4Z C 0.178(2) 0.8169(12) 0.9644(14) 0.064(5) Uani 0.120(6) 1 d PDU G 6
H4Z1 H 0.1664 0.7814 0.9372 0.077 Uiso 0.120(6) 1 calc PR G 6
H4Z2 H 0.1742 0.7984 1.0018 0.077 Uiso 0.120(6) 1 calc PR G 6
C5Z C 0.073(2) 0.8561(13) 0.9520(11) 0.046(5) Uani 0.120(6) 1 d PDU G 6
H5Z1 H -0.0042 0.8318 0.9546 0.069 Uiso 0.120(6) 1 calc PR G 6
H5Z2 H 0.0698 0.8729 0.9139 0.069 Uiso 0.120(6) 1 calc PR G 6
H5Z3 H 0.0797 0.8913 0.9789 0.069 Uiso 0.120(6) 1 calc PR G 6

loop_
_atom_site_aniso_label
_atom_site_aniso_U_11
_atom_site_aniso_U_22
_atom_site_aniso_U_33
_atom_site_aniso_U_23
_atom_site_aniso_U_13
_atom_site_aniso_U_12
P1 0.01491(16) 0.01191(16) 0.01910(17) -0.00050(13) 0.00242(13) 0.00121(13)
C1 0.0179(7) 0.0170(7) 0.0230(7) -0.0016(6) 0.0049(6) 0.0027(5)
C2 0.0256(8) 0.0351(10) 0.0224(8) -0.0028(7) 0.0048(6) 0.0054(7)
C3 0.0376(11) 0.0537(14) 0.0268(9) -0.0086(9) 0.0120(8) 0.0084(10)
C4 0.0394(12) 0.0523(14) 0.0396(12) 0.0012(10) 0.0227(10) 0.0071(10)
C5 0.0234(8) 0.0243(9) 0.0440(11) -0.0007(8) 0.0141(8) 0.0029(7)
C6 0.0187(7) 0.0178(7) 0.0335(9) -0.0003(6) 0.0070(6) 0.0020(6)
C7 0.0172(6) 0.0142(6) 0.0199(7) 0.0000(5) 0.0021(5) 0.0012(5)
C8 0.0241(7) 0.0151(7) 0.0228(7) 0.0004(6) 0.0014(6) 0.0029(6)
C9 0.0252(8) 0.0234(8) 0.0225(8) 0.0035(6) -0.0010(6) 0.0031(6)
C10 0.0308(9) 0.0294(9) 0.0213(8) 0.0023(7) 0.0019(7) -0.0004(7)
C11 0.0277(8) 0.0267(8) 0.0212(8) -0.0053(6) 0.0032(6) 0.0006(7)
C12 0.0207(7) 0.0211(8) 0.0234(8) -0.0028(6) 0.0036(6) 0.0027(6)
C21 0.0175(6) 0.0132(6) 0.0199(7) -0.0006(5) 0.0026(5) 0.0006(5)
C22 0.0204(7) 0.0145(7) 0.0229(7) -0.0010(6) 0.0022(6) 0.0020(5)
C23 0.0257(8) 0.0132(7) 0.0298(8) 0.0010(6) 0.0027(6) -0.0002(6)
C24 0.0241(8) 0.0165(7) 0.0424(10) 0.0037(7) 0.0042(7) -0.0030(6)
C25 0.0187(7) 0.0181(8) 0.0464(11) 0.0045(7) 0.0034(7) -0.0007(6)
C26 0.0176(7) 0.0131(6) 0.0253(7) 0.0008(6) 0.0036(6) 0.0011(5)
C31 0.0154(6) 0.0136(6) 0.0239(7) 0.0009(5) 0.0030(5) 0.0004(5)
C32 0.0186(7) 0.0179(7) 0.0243(7) -0.0026(6) 0.0047(6) 0.0007(5)
C33 0.0190(7) 0.0218(7) 0.0212(7) 0.0012(6) 0.0021(6) 0.0002(6)
C34 0.0166(7) 0.0185(7) 0.0246(7) 0.0026(6) 0.0022(6) 0.0025(5)
C35 0.0165(6) 0.0168(7) 0.0227(7) 0.0006(6) 0.0049(5) 0.0026(5)
C36 0.0155(6) 0.0152(7) 0.0213(7) 0.0014(5) 0.0034(5) 0.0002(5)
O1 0.0325(7) 0.0299(7) 0.0274(6) -0.0091(5) 0.0049(5) 0.0080(6)
C37 0.023(2) 0.030(3) 0.020(2) -0.007(2) 0.0020(17) -0.0046(19)
C38 0.032(3) 0.063(4) 0.043(3) -0.015(3) -0.002(2) -0.015(3)
C39 0.034(3) 0.049(4) 0.023(2) -0.010(2) 0.004(2) 0.012(3)
C37A 0.051(5) 0.026(3) 0.025(3) -0.009(3) 0.004(3) 0.002(4)
C38A 0.175(14) 0.033(3) 0.041(4) -0.019(3) 0.005(7) 0.021(6)
C39A 0.056(5) 0.056(5) 0.030(3) 0.000(4) 0.020(3) 0.014(4)
C37B 0.059(7) 0.040(5) 0.030(5) -0.016(5) 0.005(4) -0.005(6)
C38B 0.091(12) 0.056(7) 0.095(11) -0.020(7) -0.013(9) -0.044(8)
C39B 0.070(10) 0.080(12) 0.028(4) -0.013(8) 0.007(7) -0.012(9)
O2 0.0225(6) 0.0236(6) 0.0197(5) 0.0034(5) 0.0047(4) 0.0051(5)
C40 0.0223(7) 0.0245(8) 0.0216(7) -0.0002(6) 0.0059(6) 0.0015(6)
C41 0.0310(10) 0.0492(13) 0.0216(8) 0.0003(8) 0.0046(7) 0.0067(9)
C42 0.0255(8) 0.0314(10) 0.0332(10) 0.0014(8) 0.0101(7) -0.0026(7)
N1 0.0186(6) 0.0121(5) 0.0203(6) 0.0008(5) 0.0035(5) 0.0022(4)
C71 0.0178(7) 0.0148(7) 0.0230(7) 0.0024(6) 0.0033(5) 0.0018(5)
C72 0.0263(8) 0.0152(7) 0.0300(8) 0.0025(6) 0.0074(7) 0.0012(6)
C73 0.0343(10) 0.0202(8) 0.0366(10) 0.0096(7) 0.0111(8) 0.0017(7)
C74 0.0360(10) 0.0311(10) 0.0290(9) 0.0097(8) 0.0098(8) 0.0020(8)
C75 0.0341(9) 0.0290(9) 0.0238(8) 0.0016(7) 0.0089(7) 0.0015(7)
C76 0.0252(8) 0.0183(7) 0.0230(8) 0.0013(6) 0.0055(6) 0.0008(6)
C61 0.0179(7) 0.0126(6) 0.0241(7) -0.0017(5) 0.0051(6) -0.0011(5)
C62 0.0204(7) 0.0159(7) 0.0299(8) -0.0004(6) 0.0057(6) 0.0022(6)
C63 0.0267(8) 0.0172(8) 0.0426(11) -0.0031(7) 0.0135(8) 0.0017(6)
C64 0.0451(11) 0.0218(8) 0.0360(10) -0.0079(8) 0.0193(9) -0.0011(8)
C65 0.0475(12) 0.0249(9) 0.0250(9) -0.0042(7) 0.0088(8) 0.0005(8)
C66 0.0294(8) 0.0188(7) 0.0246(8) -0.0025(6) 0.0029(7) 0.0016(6)
Pd1 0.01410(5) 0.01084(5) 0.01870(6) 0.00056(4) 0.00254(4) 0.00088(4)
C51 0.0148(16) 0.0144(19) 0.0199(14) -0.0004(15) 0.0014(12) 0.0018(14)
C52 0.0214(18) 0.0133(18) 0.0184(14) 0.0012(14) 0.0049(12) 0.0023(13)
C53 0.0201(18) 0.016(2) 0.0212(18) -0.003(2) 0.0004(16) 0.0001(13)
C54 0.0164(15) 0.0140(15) 0.0227(19) -0.001(2) 0.0027(16) 0.0007(12)
C55 0.0152(11) 0.0162(9) 0.0210(17) 0.0027(19) 0.0021(14) 0.0029(8)
C56 0.0135(16) 0.016(2) 0.0195(15) 0.0013(17) 0.0020(13) -0.0003(12)
O3 0.0193(18) 0.0284(17) 0.0229(17) 0.008(2) 0.0047(16) -0.0022(13)
C57 0.0232(19) 0.052(3) 0.021(2) 0.010(3) 0.001(2) -0.0038(15)
C51A 0.016(5) 0.010(5) 0.038(5) 0.004(5) 0.005(4) -0.001(4)
C52A 0.013(5) 0.013(5) 0.034(5) 0.001(5) 0.002(4) -0.003(4)
C53A 0.017(4) 0.011(4) 0.021(4) 0.004(5) 0.006(4) 0.003(3)
C54A 0.016(4) 0.015(4) 0.021(4) -0.003(6) 0.000(4) -0.001(3)
C55A 0.0152(11) 0.0162(9) 0.0210(17) 0.0027(19) 0.0021(14) 0.0029(8)
C56A 0.016(4) 0.013(5) 0.030(5) -0.001(5) -0.004(4) 0.000(4)
O3A 0.016(3) 0.031(5) 0.023(4) 0.008(6) -0.002(4) 0.000(3)
C57A 0.0232(19) 0.052(3) 0.021(2) 0.010(3) 0.001(2) -0.0038(15)
C51B 0.018(5) 0.011(6) 0.034(5) 0.002(6) 0.004(4) -0.002(5)
C52B 0.012(5) 0.017(5) 0.030(5) 0.002(5) -0.003(4) 0.006(4)
C53B 0.012(4) 0.012(4) 0.023(4) 0.001(4) 0.001(4) 0.005(4)
C54B 0.013(4) 0.011(5) 0.028(4) 0.000(5) 0.005(4) 0.000(4)
C55B 0.014(4) 0.014(5) 0.027(4) 0.000(5) 0.007(4) -0.001(4)
C56B 0.009(5) 0.010(5) 0.033(4) 0.000(5) 0.000(4) 0.000(4)
O3B 0.020(4) 0.018(4) 0.031(4) -0.006(4) -0.003(3) -0.006(3)
C57B 0.021(6) 0.025(7) 0.062(10) 0.000(7) -0.014(6) -0.007(5)
C1S 0.0309(10) 0.0518(14) 0.0347(11) -0.0143(10) 0.0007(8) -0.0020(9)
Cl1S 0.0507(3) 0.0471(3) 0.0473(3) -0.0100(3) 0.0113(3) -0.0006(3)
Cl2S 0.0493(3) 0.0427(3) 0.0507(3) -0.0116(3) -0.0033(3) -0.0032(3)
C2S 0.0476(13) 0.0480(14) 0.0427(13) 0.0070(11) 0.0120(10) -0.0018(11)
Cl3S 0.0676(4) 0.0522(4) 0.0380(3) -0.0005(3) 0.0023(3) -0.0132(3)
Cl4S 0.0442(3) 0.0480(4) 0.0794(5) -0.0006(3) 0.0070(3) -0.0008(3)
C3S 0.086(4) 0.047(4) 0.041(3) 0.000(3) -0.004(3) 0.003(4)
Cl5S 0.107(3) 0.089(5) 0.050(2) 0.012(2) 0.009(2) 0.002(4)
Cl6S 0.091(2) 0.083(2) 0.0718(19) 0.0101(16) 0.0083(16) 0.0340(17)
C3T 0.055(7) 0.025(5) 0.046(7) -0.004(4) 0.009(6) -0.014(4)
Cl5T 0.090(5) 0.032(3) 0.061(5) 0.011(3) 0.015(4) 0.012(3)
Cl6T 0.074(3) 0.036(2) 0.054(3) -0.0076(17) 0.000(2) 0.0054(18)
C1X 0.047(6) 0.072(7) 0.050(7) 0.014(6) 0.009(5) 0.026(5)
C2X 0.070(6) 0.083(7) 0.067(7) -0.010(8) 0.004(7) 0.014(6)
C3X 0.073(5) 0.073(7) 0.065(7) 0.002(6) 0.013(6) 0.009(5)
C4X 0.061(5) 0.057(6) 0.039(5) 0.005(5) 0.016(4) -0.006(4)
C5X 0.059(5) 0.087(9) 0.035(6) -0.009(6) -0.006(5) -0.006(6)
C1Y 0.069(12) 0.101(13) 0.078(13) -0.017(12) 0.004(10) -0.004(9)
C2Y 0.058(7) 0.087(9) 0.068(8) -0.005(8) 0.005(6) -0.013(7)
C3Y 0.074(6) 0.080(7) 0.078(7) -0.010(7) 0.020(6) -0.014(6)
C4Y 0.069(6) 0.045(6) 0.053(6) 0.012(6) 0.022(6) 0.017(5)
C5Y 0.071(7) 0.063(12) 0.063(11) 0.013(9) 0.039(8) -0.010(8)
C1Z 0.027(7) 0.053(10) 0.031(7) -0.016(7) 0.000(6) 0.023(6)
C2Z 0.072(7) 0.078(8) 0.066(7) 0.000(7) 0.023(6) 0.002(6)
C3Z 0.075(7) 0.062(8) 0.063(8) 0.004(7) 0.029(6) -0.005(7)
C4Z 0.071(8) 0.053(9) 0.071(10) -0.011(9) 0.023(8) -0.001(7)
C5Z 0.072(8) 0.043(11) 0.024(8) -0.020(8) 0.008(8) -0.007(8)

loop_
_atom_type_symbol
_atom_type_description
_atom_type_scat_dispersion_real
_atom_type_scat_dispersion_imag
_atom_type_scat_source
C C 0.0033 0.0016 'International Tables Vol C Tables 4.2.6.8 and 6.1.1.4'
H H 0.0000 0.0000 'International Tables Vol C Tables 4.2.6.8 and 6.1.1.4'
N N 0.0061 0.0033 'International Tables Vol C Tables 4.2.6.8 and 6.1.1.4'
O O 0.0106 0.0060 'International Tables Vol C Tables 4.2.6.8 and 6.1.1.4'
Cl Cl 0.1484 0.1585 'International Tables Vol C Tables 4.2.6.8 and 6.1.1.4'
P P 0.1023 0.0942 'International Tables Vol C Tables 4.2.6.8 and 6.1.1.4'
Pd Pd -0.9988 1.0072 'International Tables Vol C Tables 4.2.6.8 and 6.1.1.4'

loop_
_geom_angle_atom_site_label_1
_geom_angle_atom_site_label_2
_geom_angle_atom_site_label_3
_geom_angle
C21 P1 C1 103.01(7)
C21 P1 C7 106.74(7)
C1 P1 C7 106.01(7)
C21 P1 Pd1 107.70(5)
C1 P1 Pd1 118.77(6)
C7 P1 Pd1 113.54(5)
C2 C1 C6 111.35(15)
C2 C1 P1 108.34(11)
C6 C1 P1 114.86(12)
C2 C1 H1 107.3
C6 C1 H1 107.3
P1 C1 H1 107.3
C3 C2 C1 111.16(16)
C3 C2 H2A 109.4
C1 C2 H2A 109.4
C3 C2 H2B 109.4
C1 C2 H2B 109.4
H2A C2 H2B 108.0
C2 C3 C4 110.79(19)
C2 C3 H3A 109.5
C4 C3 H3A 109.5
C2 C3 H3B 109.5
C4 C3 H3B 109.5
H3A C3 H3B 108.1
C5 C4 C3 110.83(19)
C5 C4 H4A 109.5
C3 C4 H4A 109.5
C5 C4 H4B 109.5
C3 C4 H4B 109.5
H4A C4 H4B 108.1
C4 C5 C6 111.58(16)
C4 C5 H5A 109.3
C6 C5 H5A 109.3
C4 C5 H5B 109.3
C6 C5 H5B 109.3
H5A C5 H5B 108.0
C5 C6 C1 110.68(15)
C5 C6 H6A 109.5
C1 C6 H6A 109.5
C5 C6 H6B 109.5
C1 C6 H6B 109.5
H6A C6 H6B 108.1
C12 C7 C8 109.70(14)
C12 C7 P1 110.40(11)
C8 C7 P1 116.33(11)
C12 C7 H7 106.6
C8 C7 H7 106.6
P1 C7 H7 106.6
C9 C8 C7 110.72(14)
C9 C8 H8A 109.5
C7 C8 H8A 109.5
C9 C8 H8B 109.5
C7 C8 H8B 109.5
H8A C8 H8B 108.1
C10 C9 C8 111.44(15)
C10 C9 H9A 109.3
C8 C9 H9A 109.3
C10 C9 H9B 109.3
C8 C9 H9B 109.3
H9A C9 H9B 108.0
C9 C10 C11 111.45(15)
C9 C10 H10A 109.3
C11 C10 H10A 109.3
C9 C10 H10B 109.3
C11 C10 H10B 109.3
H10A C10 H10B 108.0
C10 C11 C12 110.73(15)
C10 C11 H11A 109.5
C12 C11 H11A 109.5
C10 C11 H11B 109.5
C12 C11 H11B 109.5
H11A C11 H11B 108.1
C11 C12 C7 110.41(14)
C11 C12 H12A 109.6
C7 C12 H12A 109.6
C11 C12 H12B 109.6
C7 C12 H12B 109.6
H12A C12 H12B 108.1
C26 C21 C22 119.56(15)
C26 C21 P1 117.61(12)
C22 C21 P1 122.83(12)
C23 C22 C21 120.81(15)
C23 C22 H22 119.6
C21 C22 H22 119.6
C22 C23 C24 119.59(16)
C22 C23 H23 120.2
C24 C23 H23 120.2
C25 C24 C23 119.86(17)
C25 C24 H24 120.1
C23 C24 H24 120.1
C24 C25 C26 121.20(17)
C24 C25 H25 119.4
C26 C25 H25 119.4
C21 C26 C25 118.92(15)
C21 C26 C31 124.87(14)
C25 C26 C31 116.03(14)
C36 C31 C32 117.50(14)
C36 C31 C26 119.98(15)
C32 C31 C26 116.99(14)
C36 C31 Pd1 92.65(10)
C32 C31 Pd1 93.02(10)
C26 C31 Pd1 107.68(10)
O1 C32 C33 123.59(16)
O1 C32 C31 114.91(15)
C33 C32 C31 121.50(15)
C34 C33 C32 118.86(16)
C34 C33 H33 120.6
C32 C33 H33 120.6
C35 C34 C33 122.08(15)
C35 C34 H34 119.0
C33 C34 H34 119.0
C34 C35 C36 119.42(15)
C34 C35 H35 120.3
C36 C35 H35 120.3
O2 C36 C35 124.15(15)
O2 C36 C31 115.21(14)
C35 C36 C31 120.60(15)
C32 O1 C37A 121.5(6)
C32 O1 C37B 116.2(9)
C37A O1 C37B 5.5(13)
C32 O1 C37 116.7(2)
C37A O1 C37 26.4(5)
C37B O1 C37 28.0(8)
C38 C37 C39 112.3(5)
C38 C37 O1 108.5(5)
C39 C37 O1 107.2(4)
C38 C37 H37 109.6
C39 C37 H37 109.6
O1 C37 H37 109.6
C37 C38 H38A 109.5
C37 C38 H38B 109.5
H38A C38 H38B 109.5
C37 C38 H38C 109.5
H38A C38 H38C 109.5
H38B C38 H38C 109.5
C37 C39 H39A 109.5
C37 C39 H39B 109.5
H39A C39 H39B 109.5
C37 C39 H39C 109.5
H39A C39 H39C 109.5
H39B C39 H39C 109.5
O1 C37A C38A 107.5(8)
O1 C37A C39A 106.5(8)
C38A C37A C39A 112.8(9)
O1 C37A H37A 110.0
C38A C37A H37A 110.0
C39A C37A H37A 110.0
C37A C38A H38D 109.5
C37A C38A H38E 109.5
H38D C38A H38E 109.5
C37A C38A H38F 109.5
H38D C38A H38F 109.5
H38E C38A H38F 109.5
C37A C39A H39D 109.5
C37A C39A H39E 109.5
H39D C39A H39E 109.5
C37A C39A H39F 109.5
H39D C39A H39F 109.5
H39E C39A H39F 109.5
O1 C37B C39B 102.8(12)
O1 C37B C38B 106.9(13)
C39B C37B C38B 109.9(14)
O1 C37B H37B 112.2
C39B C37B H37B 112.2
C38B C37B H37B 112.2
C37B C38B H38G 109.5
C37B C38B H38H 109.5
H38G C38B H38H 109.5
C37B C38B H38I 109.5
H38G C38B H38I 109.5
H38H C38B H38I 109.5
C37B C39B H39G 109.5
C37B C39B H39H 109.5
H39G C39B H39H 109.5
C37B C39B H39I 109.5
H39G C39B H39I 109.5
H39H C39B H39I 109.5
C36 O2 C40 118.35(13)
O2 C40 C41 105.56(14)
O2 C40 C42 109.98(15)
C41 C40 C42 112.12(16)
O2 C40 H40 109.7
C41 C40 H40 109.7
C42 C40 H40 109.7
C40 C41 H41A 109.5
C40 C41 H41B 109.5
H41A C41 H41B 109.5
C40 C41 H41C 109.5
H41A C41 H41C 109.5
H41B C41 H41C 109.5
C40 C42 H42A 109.5
C40 C42 H42B 109.5
H42A C42 H42B 109.5
C40 C42 H42C 109.5
H42A C42 H42C 109.5
H42B C42 H42C 109.5
C71 N1 C61 120.88(13)
C71 N1 Pd1 118.28(10)
C61 N1 Pd1 119.73(11)
N1 C71 C72 124.06(16)
N1 C71 C76 119.31(15)
C72 C71 C76 116.51(16)
C73 C72 C71 121.24(17)
C73 C72 H72 119.4
C71 C72 H72 119.4
C72 C73 C74 121.43(18)
C72 C73 H73 119.3
C74 C73 H73 119.3
C75 C74 C73 118.20(18)
C75 C74 H74 120.9
C73 C74 H74 120.9
C74 C75 C76 120.78(18)
C74 C75 H75 119.6
C76 C75 H75 119.6
C75 C76 C71 121.77(17)
C75 C76 H76 119.1
C71 C76 H76 119.1
N1 C61 C66 119.81(15)
N1 C61 C62 123.35(15)
C66 C61 C62 116.60(15)
C63 C62 C61 121.37(17)
C63 C62 H62 119.3
C61 C62 H62 119.3
C64 C63 C62 120.97(18)
C64 C63 H63 119.5
C62 C63 H63 119.5
C63 C64 C65 118.50(18)
C63 C64 H64 120.7
C65 C64 H64 120.7
C66 C65 C64 120.94(19)
C66 C65 H65 119.5
C64 C65 H65 119.5
C65 C66 C61 121.62(18)
C65 C66 H66 119.2
C61 C66 H66 119.2
C51 Pd1 C51A 4.7(6)
C51 Pd1 C51B 8.7(5)
C51A Pd1 C51B 4.0(9)
C51 Pd1 N1 87.6(4)
C51A Pd1 N1 88.3(13)
C51B Pd1 N1 88.4(11)
C51 Pd1 P1 89.9(4)
C51A Pd1 P1 89.1(13)
C51B Pd1 P1 89.0(11)
N1 Pd1 P1 177.41(4)
C51 Pd1 C31 170.9(4)
C51A Pd1 C31 170.8(12)
C51B Pd1 C31 169.5(9)
N1 Pd1 C31 100.81(5)
P1 Pd1 C31 81.78(4)
C52 C51 C56 118.9(3)
C52 C51 Pd1 123.6(3)
C56 C51 Pd1 117.5(3)
C51 C52 C53 120.0(4)
C51 C52 H52 120.0
C53 C52 H52 120.0
C54 C53 C52 121.3(4)
C54 C53 H53 119.3
C52 C53 H53 119.3
C53 C54 C55 119.1(3)
C53 C54 H54 120.5
C55 C54 H54 120.5
O3 C55 C54 115.8(3)
O3 C55 C56 123.6(3)
C54 C55 C56 120.6(3)
C51 C56 C55 120.0(3)
C51 C56 H56 120.0
C55 C56 H56 120.0
C55 O3 C57 117.1(4)
O3 C57 H57A 109.5
O3 C57 H57B 109.5
H57A C57 H57B 109.5
O3 C57 H57C 109.5
H57A C57 H57C 109.5
H57B C57 H57C 109.5
C52A C51A C56A 119.4(8)
C52A C51A Pd1 124.7(8)
C56A C51A Pd1 115.9(8)
C51A C52A C53A 118.8(9)
C51A C52A H52A 120.6
C53A C52A H52A 120.6
C54A C53A C52A 122.1(9)
C54A C53A H53A 119.0
C52A C53A H53A 119.0
C53A C54A C55A 119.7(8)
C53A C54A H54A 120.2
C55A C54A H54A 120.2
O3A C55A C54A 118.5(8)
O3A C55A C56A 121.8(9)
C54A C55A C56A 119.6(8)
C51A C56A C55A 120.4(9)
C51A C56A H56A 119.8
C55A C56A H56A 119.8
C55A O3A C57A 118.4(11)
O3A C57A H57D 109.5
O3A C57A H57E 109.5
H57D C57A H57E 109.5
O3A C57A H57F 109.5
H57D C57A H57F 109.5
H57E C57A H57F 109.5
C52B C51B C56B 118.4(8)
C52B C51B Pd1 121.8(8)
C56B C51B Pd1 119.7(8)
C51B C52B C53B 120.1(9)
C51B C52B H52B 119.9
C53B C52B H52B 119.9
C54B C53B C52B 121.8(9)
C54B C53B H53B 119.1
C52B C53B H53B 119.1
C53B C54B C55B 118.6(8)
C53B C54B H54B 120.7
C55B C54B H54B 120.7
O3B C55B C54B 120.4(8)
O3B C55B C56B 118.9(9)
C54B C55B C56B 120.7(8)
C51B C56B C55B 120.4(9)
C51B C56B H56B 119.8
C55B C56B H56B 119.8
C55B O3B C57B 118.5(10)
O3B C57B H57G 109.5
O3B C57B H57H 109.5
H57G C57B H57H 109.5
O3B C57B H57I 109.5
H57G C57B H57I 109.5
H57H C57B H57I 109.5
Cl2S C1S Cl1S 110.48(12)
Cl2S C1S H1S1 109.6
Cl1S C1S H1S1 109.6
Cl2S C1S H1S2 109.6
Cl1S C1S H1S2 109.6
H1S1 C1S H1S2 108.1
Cl4S C2S Cl3S 111.40(14)
Cl4S C2S H2S1 109.3
Cl3S C2S H2S1 109.3
Cl4S C2S H2S2 109.3
Cl3S C2S H2S2 109.3
H2S1 C2S H2S2 108.0
Cl5S C3S Cl6S 111.7(5)
Cl5S C3S H3S1 109.3
Cl6S C3S H3S1 109.3
Cl5S C3S H3S2 109.3
Cl6S C3S H3S2 109.3
H3S1 C3S H3S2 107.9
Cl5T C3T Cl6T 111.1(9)
Cl5T C3T H3T1 109.4
Cl6T C3T H3T1 109.4
Cl5T C3T H3T2 109.4
Cl6T C3T H3T2 109.4
H3T1 C3T H3T2 108.0
C2X C1X H1X1 109.5
C2X C1X H1X2 109.5
H1X1 C1X H1X2 109.5
C2X C1X H1X3 109.5
H1X1 C1X H1X3 109.5
H1X2 C1X H1X3 109.5
C1X C2X C3X 118.5(12)
C1X C2X H2X1 107.7
C3X C2X H2X1 107.7
C1X C2X H2X2 107.7
C3X C2X H2X2 107.7
H2X1 C2X H2X2 107.1
C2X C3X C4X 120.1(12)
C2X C3X H3X1 107.3
C4X C3X H3X1 107.3
C2X C3X H3X2 107.3
C4X C3X H3X2 107.3
H3X1 C3X H3X2 106.9
C3X C4X C5X 111.5(11)
C3X C4X H4X1 109.3
C5X C4X H4X1 109.3
C3X C4X H4X2 109.3
C5X C4X H4X2 109.3
H4X1 C4X H4X2 108.0
C4X C5X H5X1 109.5
C4X C5X H5X2 109.5
H5X1 C5X H5X2 109.5
C4X C5X H5X3 109.5
H5X1 C5X H5X3 109.5
H5X2 C5X H5X3 109.5
C2Y C1Y H1Y1 109.5
C2Y C1Y H1Y2 109.5
H1Y1 C1Y H1Y2 109.5
C2Y C1Y H1Y3 109.5
H1Y1 C1Y H1Y3 109.5
H1Y2 C1Y H1Y3 109.5
C3Y C2Y C1Y 122.2(16)
C3Y C2Y H2Y1 106.8
C1Y C2Y H2Y1 106.8
C3Y C2Y H2Y2 106.8
C1Y C2Y H2Y2 106.8
H2Y1 C2Y H2Y2 106.6
C4Y C3Y C2Y 132.7(17)
C4Y C3Y H3Y1 104.1
C2Y C3Y H3Y1 104.0
C4Y C3Y H3Y2 104.0
C2Y C3Y H3Y2 104.1
H3Y1 C3Y H3Y2 105.5
C3Y C4Y C5Y 129.0(19)
C3Y C4Y H4Y1 105.0
C5Y C4Y H4Y1 105.0
C3Y C4Y H4Y2 105.0
C5Y C4Y H4Y2 105.0
H4Y1 C4Y H4Y2 105.9
C4Y C5Y H5Y1 109.5
C4Y C5Y H5Y2 109.5
H5Y1 C5Y H5Y2 109.5
C4Y C5Y H5Y3 109.5
H5Y1 C5Y H5Y3 109.5
H5Y2 C5Y H5Y3 109.5
C2Z C1Z H1Z1 109.5
C2Z C1Z H1Z2 109.5
H1Z1 C1Z H1Z2 109.5
C2Z C1Z H1Z3 109.5
H1Z1 C1Z H1Z3 109.5
H1Z2 C1Z H1Z3 109.5
C1Z C2Z C3Z 117.9(17)
C1Z C2Z H2Z1 107.8
C3Z C2Z H2Z1 107.8
C1Z C2Z H2Z2 107.8
C3Z C2Z H2Z2 107.8
H2Z1 C2Z H2Z2 107.2
C4Z C3Z C2Z 120.1(18)
C4Z C3Z H3Z1 107.3
C2Z C3Z H3Z1 107.3
C4Z C3Z H3Z2 107.3
C2Z C3Z H3Z2 107.3
H3Z1 C3Z H3Z2 106.9
C5Z C4Z C3Z 122.7(19)
C5Z C4Z H4Z1 106.6
C3Z C4Z H4Z1 106.6
C5Z C4Z H4Z2 106.6
C3Z C4Z H4Z2 106.6
H4Z1 C4Z H4Z2 106.6
C4Z C5Z H5Z1 109.5
C4Z C5Z H5Z2 109.5
H5Z1 C5Z H5Z2 109.5
C4Z C5Z H5Z3 109.5
H5Z1 C5Z H5Z3 109.5
H5Z2 C5Z H5Z3 109.5

loop_
_geom_bond_atom_site_label_1
_geom_bond_atom_site_label_2
_geom_bond_distance
P1 C21 1.8211(16)
P1 C1 1.8420(17)
P1 C7 1.8451(16)
P1 Pd1 2.2624(4)
C1 C2 1.534(2)
C1 C6 1.535(2)
C1 H1 1.0000
C2 C3 1.531(3)
C2 H2A 0.9900
C2 H2B 0.9900
C3 C4 1.532(4)
C3 H3A 0.9900
C3 H3B 0.9900
C4 C5 1.519(3)
C4 H4A 0.9900
C4 H4B 0.9900
C5 C6 1.532(3)
C5 H5A 0.9900
C5 H5B 0.9900
C6 H6A 0.9900
C6 H6B 0.9900
C7 C12 1.536(2)
C7 C8 1.536(2)
C7 H7 1.0000
C8 C9 1.535(2)
C8 H8A 0.9900
C8 H8B 0.9900
C9 C10 1.526(3)
C9 H9A 0.9900
C9 H9B 0.9900
C10 C11 1.527(3)
C10 H10A 0.9900
C10 H10B 0.9900
C11 C12 1.535(2)
C11 H11A 0.9900
C11 H11B 0.9900
C12 H12A 0.9900
C12 H12B 0.9900
C21 C26 1.393(2)
C21 C22 1.410(2)
C22 C23 1.384(2)
C22 H22 0.9500
C23 C24 1.392(3)
C23 H23 0.9500
C24 C25 1.388(3)
C24 H24 0.9500
C25 C26 1.401(2)
C25 H25 0.9500
C26 C31 1.504(2)
C31 C36 1.422(2)
C31 C32 1.422(2)
C31 Pd1 2.5041(16)
C32 O1 1.364(2)
C32 C33 1.389(2)
C33 C34 1.385(2)
C33 H33 0.9500
C34 C35 1.384(2)
C34 H34 0.9500
C35 C36 1.397(2)
C35 H35 0.9500
C36 O2 1.359(2)
O1 C37A 1.408(8)
O1 C37B 1.447(12)
O1 C37 1.542(5)
C37 C38 1.510(7)
C37 C39 1.512(7)
C37 H37 1.0000
C38 H38A 0.9800
C38 H38B 0.9800
C38 H38C 0.9800
C39 H39A 0.9800
C39 H39B 0.9800
C39 H39C 0.9800
C37A C38A 1.508(10)
C37A C39A 1.515(10)
C37A H37A 1.0000
C38A H38D 0.9800
C38A H38E 0.9800
C38A H38F 0.9800
C39A H39D 0.9800
C39A H39E 0.9800
C39A H39F 0.9800
C37B C39B 1.511(13)
C37B C38B 1.511(13)
C37B H37B 1.0000
C38B H38G 0.9800
C38B H38H 0.9800
C38B H38I 0.9800
C39B H39G 0.9800
C39B H39H 0.9800
C39B H39I 0.9800
O2 C40 1.456(2)
C40 C41 1.512(3)
C40 C42 1.520(3)
C40 H40 1.0000
C41 H41A 0.9800
C41 H41B 0.9800
C41 H41C 0.9800
C42 H42A 0.9800
C42 H42B 0.9800
C42 H42C 0.9800
N1 C71 1.386(2)
N1 C61 1.390(2)
N1 Pd1 2.0903(13)
C71 C72 1.412(2)
C71 C76 1.413(2)
C72 C73 1.389(3)
C72 H72 0.9500
C73 C74 1.396(3)
C73 H73 0.9500
C74 C75 1.391(3)
C74 H74 0.9500
C75 C76 1.393(3)
C75 H75 0.9500
C76 H76 0.9500
C61 C66 1.405(2)
C61 C62 1.415(2)
C62 C63 1.392(3)
C62 H62 0.9500
C63 C64 1.387(3)
C63 H63 0.9500
C64 C65 1.393(3)
C64 H64 0.9500
C65 C66 1.389(3)
C65 H65 0.9500
C66 H66 0.9500
Pd1 C51 2.005(3)
Pd1 C51A 2.008(7)
Pd1 C51B 2.014(7)
C51 C52 1.398(4)
C51 C56 1.402(4)
C52 C53 1.399(4)
C52 H52 0.9500
C53 C54 1.375(5)
C53 H53 0.9500
C54 C55 1.392(4)
C54 H54 0.9500
C55 O3 1.380(4)
C55 C56 1.402(4)
C56 H56 0.9500
O3 C57 1.425(4)
C57 H57A 0.9800
C57 H57B 0.9800
C57 H57C 0.9800
C51A C52A 1.394(8)
C51A C56A 1.401(8)
C52A C53A 1.401(8)
C52A H52A 0.9500
C53A C54A 1.368(8)
C53A H53A 0.9500
C54A C55A 1.386(8)
C54A H54A 0.9500
C55A O3A 1.379(7)
C55A C56A 1.405(7)
C56A H56A 0.9500
O3A C57A 1.418(8)
C57A H57D 0.9800
C57A H57E 0.9800
C57A H57F 0.9800
C51B C52B 1.397(9)
C51B C56B 1.397(9)
C52B C53B 1.400(9)
C52B H52B 0.9500
C53B C54B 1.373(9)
C53B H53B 0.9500
C54B C55B 1.387(8)
C54B H54B 0.9500
C55B O3B 1.377(8)
C55B C56B 1.409(8)
C56B H56B 0.9500
O3B C57B 1.415(9)
C57B H57G 0.9800
C57B H57H 0.9800
C57B H57I 0.9800
C1S Cl2S 1.755(2)
C1S Cl1S 1.791(3)
C1S H1S1 0.9900
C1S H1S2 0.9900
C2S Cl4S 1.761(3)
C2S Cl3S 1.762(3)
C2S H2S1 0.9900
C2S H2S2 0.9900
C3S Cl5S 1.727(9)
C3S Cl6S 1.762(9)
C3S H3S1 0.9900
C3S H3S2 0.9900
C3T Cl5T 1.730(12)
C3T Cl6T 1.754(12)
C3T H3T1 0.9900
C3T H3T2 0.9900
C1X C2X 1.409(15)
C1X H1X1 0.9800
C1X H1X2 0.9800
C1X H1X3 0.9800
C2X C3X 1.418(13)
C2X H2X1 0.9900
C2X H2X2 0.9900
C3X C4X 1.451(14)
C3X H3X1 0.9900
C3X H3X2 0.9900
C4X C5X 1.478(13)
C4X H4X1 0.9900
C4X H4X2 0.9900
C5X H5X1 0.9800
C5X H5X2 0.9800
C5X H5X3 0.9800
C1Y C2Y 1.420(16)
C1Y H1Y1 0.9800
C1Y H1Y2 0.9800
C1Y H1Y3 0.9800
C2Y C3Y 1.388(14)
C2Y H2Y1 0.9900
C2Y H2Y2 0.9900
C3Y C4Y 1.368(14)
C3Y H3Y1 0.9900
C3Y H3Y2 0.9900
C4Y C5Y 1.395(15)
C4Y H4Y1 0.9900
C4Y H4Y2 0.9900
C5Y H5Y1 0.9800
C5Y H5Y2 0.9800
C5Y H5Y3 0.9800
C1Z C2Z 1.428(16)
C1Z H1Z1 0.9800
C1Z H1Z2 0.9800
C1Z H1Z3 0.9800
C2Z C3Z 1.437(16)
C2Z H2Z1 0.9900
C2Z H2Z2 0.9900
C3Z C4Z 1.408(16)
C3Z H3Z1 0.9900
C3Z H3Z2 0.9900
C4Z C5Z 1.390(16)
C4Z H4Z1 0.9900
C4Z H4Z2 0.9900
C5Z H5Z1 0.9800
C5Z H5Z2 0.9800
C5Z H5Z3 0.9800
